data_7111212
loop_
_publ_author_name
'Maslinska-Solich, Jolanta'
'Kuznik, Nikodem'
'Kubicki, Maciej'
'Kukowka, Sylwia'

_publ_section_title
;
 The formation of a cyclic diacetal of methyl \a-D-mannopyranoside with a
 16-membered macrocyclic loop
;
_journal_issue 9
_journal_name_full 'Chemical Communications'
_journal_page_first 984
_journal_paper_doi 10.1039/b202273g
_journal_year 2002
_chemical_formula_moiety 'C25 H28 O8'
_chemical_formula_sum 'C25 H28 O8'
_chemical_formula_weight 456.47
_chemical_name_systematic
; 
methyl 2,3(R):4,6(R)-di-O-[2,2-(1,4-butoxy)]phenylidene-\a-D-mannopyranoside
;
_space_group_IT_number 4
_symmetry_cell_setting monoclinic
_symmetry_space_group_name_Hall 'P 2yb'
_symmetry_space_group_name_H-M 'P 1 21 1'
_atom_sites_solution_hydrogens geom
_atom_sites_solution_primary direct
_atom_sites_solution_secondary difmap
_cell_angle_alpha 90.00
_cell_angle_beta 113.83(3)
_cell_angle_gamma 90.00
_cell_formula_units_Z 4
_cell_length_a 11.955(2)
_cell_length_b 16.560(3)
_cell_length_c 12.578(3)
_cell_measurement_reflns_used 32
_cell_measurement_temperature 293(2)
_cell_measurement_theta_max 32.4
_cell_measurement_theta_min 4.9
_cell_volume 2277.8(9)
_computing_cell_refinement 'KUMA KM4 software (Kuma Diffraction, 1991)'
_computing_data_collection 'KUMA KM4 software (Kuma Diffraction, 1991)'
_computing_data_reduction 'KUMA KM4 software (Kuma Diffraction, 1991)'
_computing_molecular_graphics
;
Stereochemical Workstation (Siemens Analytical X-Ray Instruments, Inc. 1989,
;
_computing_structure_refinement 'SHELXL-97 (Sheldrick, 1997)'
_computing_structure_solution 'SHELXS-97 (Sheldrick, 1990)'
_diffrn_ambient_temperature 293(2)
_diffrn_measured_fraction_theta_full 0.921
_diffrn_measured_fraction_theta_max 0.921
_diffrn_measurement_device 'KM4 four-circle diffractometer'
_diffrn_measurement_method \w/2\q
_diffrn_radiation_monochromator graphite
_diffrn_radiation_source 'fine-focus sealed tube'
_diffrn_radiation_type CuK\a
_diffrn_radiation_wavelength 1.54180
_diffrn_reflns_av_R_equivalents 0.0286
_diffrn_reflns_av_sigmaI/netI 0.0162
_diffrn_reflns_limit_h_max 13
_diffrn_reflns_limit_h_min 0
_diffrn_reflns_limit_k_max 19
_diffrn_reflns_limit_k_min 0
_diffrn_reflns_limit_l_max 13
_diffrn_reflns_limit_l_min -14
_diffrn_reflns_number 3997
_diffrn_reflns_theta_full 65.92
_diffrn_reflns_theta_max 65.92
_diffrn_reflns_theta_min 3.84
_diffrn_standards_decay_% 4.17
_diffrn_standards_interval_count 100
_diffrn_standards_number 3
_exptl_absorpt_coefficient_mu 0.825
_exptl_absorpt_correction_type none
_exptl_crystal_colour colourless
_exptl_crystal_density_diffrn 1.331
_exptl_crystal_density_method 'not measured'
_exptl_crystal_description plate
_exptl_crystal_F_000 968
_exptl_crystal_size_max 0.5
_exptl_crystal_size_mid 0.35
_exptl_crystal_size_min 0.15
_refine_diff_density_max 0.324
_refine_diff_density_min -0.167
_refine_diff_density_rms 0.042
_refine_ls_abs_structure_details 'Flack, 1983'
_refine_ls_abs_structure_Flack 0.0(2)
_refine_ls_extinction_coef 0.0012(2)
_refine_ls_extinction_expression Fc^*^=kFc[1+0.001xFc^2^\l^3^/sin(2\q)]^-1/4^
_refine_ls_extinction_method SHELXL
_refine_ls_goodness_of_fit_ref 1.001
_refine_ls_hydrogen_treatment constr
_refine_ls_matrix_type full
_refine_ls_number_parameters 605
_refine_ls_number_reflns 3791
_refine_ls_number_restraints 1
_refine_ls_restrained_S_all 1.001
_refine_ls_R_factor_all 0.0451
_refine_ls_R_factor_gt 0.0402
_refine_ls_shift/su_max <0.001
_refine_ls_shift/su_mean 0.000
_refine_ls_structure_factor_coef Fsqd
_refine_ls_weighting_details 'calc w=1/[\s^2^(Fo^2^)+(0.0500P)^2^+1.0330P] where P=(Fo^2^+2Fc^2^)/3'
_refine_ls_weighting_scheme calc
_refine_ls_wR_factor_gt 0.0980
_refine_ls_wR_factor_ref 0.1014
_reflns_number_gt 3540
_reflns_number_total 3791
_reflns_threshold_expression I>2\s
_cod_data_source_file b202273gsup1.cif
_cod_data_source_block nkx6
_cod_depositor_comments
;
The following automatic conversions were performed:
'_atom_site_symetry_multiplicity' tag replaced with
'_atom_site_symmetry_multiplicity'.

Automatic conversion script
Id: cif_correct_tags 1440 2010-10-19 06:21:57Z saulius 
;
_cod_original_cell_volume 2277.8(8)
_cod_original_sg_symbol_H-M P2~1~
_cod_database_code 7111212

loop_
_symmetry_equiv_pos_as_xyz
'x, y, z'
'-x, y+1/2, -z'

loop_
_atom_site_label
_atom_site_type_symbol
_atom_site_fract_x
_atom_site_fract_y
_atom_site_fract_z
_atom_site_U_iso_or_equiv
_atom_site_adp_type
_atom_site_occupancy
_atom_site_symmetry_multiplicity
_atom_site_calc_flag
_atom_site_refinement_flags
_atom_site_disorder_assembly
_atom_site_disorder_group
O4B O 0.3448(2) 0.28346(15) 0.2285(2) 0.0446(6) Uani 1 1 d . . .
O5B O 0.1192(2) 0.17756(16) 0.3008(2) 0.0519(6) Uani 1 1 d . . .
O4A O 0.2218(2) 0.05644(15) -0.1400(2) 0.0489(6) Uani 1 1 d . . .
O3A O 0.3725(2) 0.10344(16) -0.2772(2) 0.0509(6) Uani 1 1 d . . .
O6B O 0.3915(2) 0.14617(17) 0.2430(2) 0.0558(7) Uani 1 1 d . . .
O6A O 0.1140(3) 0.10966(18) -0.0383(2) 0.0623(7) Uani 1 1 d . . .
O7A O 0.4200(3) -0.03300(18) 0.0610(3) 0.0630(7) Uani 1 1 d . . .
C5B C 0.2018(3) 0.1886(2) 0.2456(3) 0.0461(8) Uani 1 1 d . . .
H5BA H 0.1578 0.1851 0.1628 0.080 Uiso 1 1 d R . .
O8A O 0.6316(3) 0.06730(18) -0.1279(2) 0.0642(7) Uani 1 1 d . . .
O3B O 0.1974(2) 0.40752(16) 0.3071(2) 0.0513(6) Uani 1 1 d . . .
O7B O 0.6036(3) 0.34583(18) 0.3652(3) 0.0663(8) Uani 1 1 d . A .
O1B O -0.0501(2) 0.2039(2) 0.1300(3) 0.0659(8) Uani 1 1 d . . .
C16B C 0.6144(3) 0.3054(2) 0.2745(3) 0.0475(8) Uani 1 1 d . . .
O2A O 0.3709(3) 0.24058(17) -0.2917(3) 0.0675(8) Uani 1 1 d . . .
O2B O 0.0520(3) 0.35142(18) 0.3526(3) 0.0625(8) Uani 1 1 d . . .
O5A O 0.1590(3) 0.26883(18) -0.2161(3) 0.0664(8) Uani 1 1 d . . .
C20B C 0.5430(3) 0.1960(3) 0.1403(3) 0.0533(9) Uani 1 1 d . . .
H20A H 0.4900 0.1505 0.1101 0.080 Uiso 1 1 d R . .
C14B C 0.4394(3) 0.2254(2) 0.2757(3) 0.0465(8) Uani 1 1 d . . .
H14A H 0.4758 0.2293 0.3589 0.080 Uiso 1 1 d R . .
C15B C 0.5339(3) 0.2415(2) 0.2293(3) 0.0471(8) Uani 1 1 d . . .
C3B C 0.1598(3) 0.3372(2) 0.2352(3) 0.0445(8) Uani 1 1 d . . .
H3BA H 0.1435 0.3513 0.1563 0.080 Uiso 1 1 d R . .
C14A C 0.2177(3) 0.0648(2) -0.0287(3) 0.0496(8) Uani 1 1 d . . .
H14B H 0.2906 0.0915 0.0233 0.080 Uiso 1 1 d R . .
C4A C 0.2392(3) 0.1352(2) -0.1783(3) 0.0465(8) Uani 1 1 d . . .
H4AA H 0.3125 0.1576 -0.1203 0.080 Uiso 1 1 d R . .
C9A C 0.6449(4) 0.1092(3) -0.2166(3) 0.0534(9) Uani 1 1 d . . .
C18B C 0.7040(3) 0.2805(3) 0.1386(3) 0.0561(10) Uani 1 1 d . . .
H18A H 0.7589 0.2963 0.1040 0.080 Uiso 1 1 d R . .
C4B C 0.2565(3) 0.2724(2) 0.2771(3) 0.0419(8) Uani 1 1 d . . .
H4BA H 0.2980 0.2756 0.3602 0.080 Uiso 1 1 d R . .
C7A C 0.4477(3) 0.1722(2) -0.2402(3) 0.0523(9) Uani 1 1 d . . .
H7AA H 0.4773 0.1761 -0.1572 0.080 Uiso 1 1 d R . .
C13A C 0.5625(4) 0.2109(3) -0.3635(3) 0.0574(10) Uani 1 1 d . . .
H13A H 0.4983 0.2481 -0.4059 0.080 Uiso 1 1 d R . .
C17B C 0.6993(3) 0.3259(3) 0.2299(3) 0.0544(9) Uani 1 1 d . . .
H17A H 0.7556 0.3695 0.2630 0.080 Uiso 1 1 d R . .
C2B C 0.0401(3) 0.3140(2) 0.2466(3) 0.0480(8) Uani 1 1 d . . .
H2BA H -0.0266 0.3390 0.1838 0.080 Uiso 1 1 d R . .
C12A C 0.6586(4) 0.2003(3) -0.3956(4) 0.0627(11) Uani 1 1 d . . .
H12A H 0.6678 0.2349 -0.4527 0.080 Uiso 1 1 d R . .
C8A C 0.5530(3) 0.1647(2) -0.2743(3) 0.0495(9) Uani 1 1 d . . .
C22A C 0.6207(4) -0.0384(3) 0.0672(3) 0.0602(10) Uani 1 1 d . . .
H22A H 0.7027 -0.0550 0.1152 0.080 Uiso 1 1 d R . .
H22B H 0.6162 0.0192 0.0741 0.080 Uiso 1 1 d R . .
C18A C 0.2091(5) -0.1617(3) 0.1306(4) 0.0727(13) Uani 1 1 d . . .
H18B H 0.2083 -0.2108 0.1709 0.080 Uiso 1 1 d R . .
C10A C 0.7418(4) 0.0979(3) -0.2488(4) 0.0600(10) Uani 1 1 d . . .
H10A H 0.8041 0.0585 -0.2106 0.080 Uiso 1 1 d R . .
C21A C 0.5307(4) -0.0784(3) 0.1072(4) 0.0621(11) Uani 1 1 d . . .
H21A H 0.5178 -0.1337 0.0822 0.080 Uiso 1 1 d R . .
H21B H 0.5626 -0.0771 0.1905 0.080 Uiso 1 1 d R . .
C6B C 0.3014(4) 0.1277(3) 0.2881(4) 0.0596(10) Uani 1 1 d . . .
H6BA H 0.3386 0.1267 0.3715 0.080 Uiso 1 1 d R . .
H6BB H 0.2682 0.0751 0.2613 0.080 Uiso 1 1 d R . .
C17A C 0.3165(4) -0.1359(3) 0.1266(4) 0.0645(11) Uani 1 1 d . . .
H17B H 0.3880 -0.1692 0.1601 0.080 Uiso 1 1 d R . .
C15A C 0.2122(3) -0.0172(2) 0.0211(3) 0.0507(9) Uani 1 1 d . . .
C2A C 0.2475(4) 0.2120(3) -0.3458(4) 0.0568(9) Uani 1 1 d . . .
H2AA H 0.2257 0.2057 -0.4276 0.080 Uiso 1 1 d R . .
C3A C 0.2535(3) 0.1298(2) -0.2918(3) 0.0486(8) Uani 1 1 d . . .
H3AA H 0.1923 0.0951 -0.3454 0.080 Uiso 1 1 d R . .
C5A C 0.1338(4) 0.1885(2) -0.1890(4) 0.0569(10) Uani 1 1 d . . .
H5AA H 0.0596 0.1693 -0.2495 0.080 Uiso 1 1 d R . .
C21B C 0.6452(4) 0.4266(3) 0.3875(4) 0.0623(11) Uani 1 1 d . . .
H21C H 0.6378 0.4523 0.3166 0.080 Uiso 1 1 d R A .
H21D H 0.7294 0.4282 0.4413 0.080 Uiso 1 1 d R . .
C22B C 0.5651(6) 0.4690(4) 0.4415(5) 0.0604(19) Uani 0.717(12) 1 d P A 1
H22C H 0.4806 0.4624 0.3902 0.080 Uiso 0.717(12) 1 d PR A 1
H22D H 0.5833 0.5257 0.4475 0.080 Uiso 0.717(12) 1 d PR A 1
C23B C 0.5847(5) 0.4388(4) 0.5612(5) 0.0512(17) Uani 0.717(12) 1 d P A 1
H23C H 0.5687 0.3818 0.5566 0.080 Uiso 0.717(12) 1 d PR A 1
H23D H 0.6681 0.4474 0.6143 0.080 Uiso 0.717(12) 1 d PR A 1
C22C C 0.6475(17) 0.4527(11) 0.5011(14) 0.064(5) Uiso 0.283(12) 1 d P A 2
H22E H 0.6766 0.5078 0.5185 0.080 Uiso 0.283(12) 1 calc PR A 2
H22F H 0.6995 0.4177 0.5632 0.080 Uiso 0.283(12) 1 calc PR A 2
C23C C 0.515(2) 0.4461(16) 0.485(2) 0.093(7) Uiso 0.283(12) 1 d P A 2
H23E H 0.4889 0.3902 0.4711 0.080 Uiso 0.283(12) 1 calc PR A 2
H23F H 0.4637 0.4777 0.4184 0.080 Uiso 0.283(12) 1 calc PR A 2
C8B C 0.1690(4) 0.4625(3) 0.4723(4) 0.0582(10) Uani 1 1 d . . .
C20A C 0.1041(4) -0.0447(3) 0.0257(3) 0.0626(10) Uani 1 1 d . . .
H20B H 0.0304 -0.0135 -0.0084 0.080 Uiso 1 1 d R . .
C10B C 0.2920(4) 0.5557(3) 0.6204(4) 0.0620(10) Uani 1 1 d . . .
H10B H 0.3700 0.5740 0.6757 0.080 Uiso 1 1 d R . .
C1B C 0.0135(3) 0.2249(2) 0.2470(3) 0.0492(9) Uani 1 1 d . . .
H1BA H -0.0378 0.2167 0.2883 0.080 Uiso 1 1 d R . .
C19A C 0.1030(5) -0.1175(3) 0.0801(4) 0.0736(13) Uani 1 1 d . . .
H19A H 0.0286 -0.1369 0.0831 0.080 Uiso 1 1 d R . .
C19B C 0.6274(3) 0.2156(3) 0.0948(3) 0.0585(10) Uani 1 1 d . . .
H19B H 0.6341 0.1825 0.0351 0.080 Uiso 1 1 d R . .
O8B O 0.3805(3) 0.4445(2) 0.5552(3) 0.0795(9) Uani 1 1 d . A .
C6A C 0.1210(5) 0.1911(3) -0.0749(4) 0.0672(12) Uani 1 1 d . . .
H6AA H 0.1906 0.2177 -0.0175 0.080 Uiso 1 1 d R . .
H6AB H 0.0490 0.2201 -0.0814 0.080 Uiso 1 1 d R . .
C11B C 0.1881(4) 0.5964(3) 0.6086(4) 0.0731(13) Uani 1 1 d . . .
H11A H 0.1943 0.6425 0.6569 0.080 Uiso 1 1 d R . .
C7B C 0.1676(4) 0.3879(3) 0.4044(4) 0.0562(9) Uani 1 1 d . . .
H7BA H 0.2255 0.3490 0.4526 0.080 Uiso 1 1 d R . .
C9B C 0.2824(4) 0.4885(3) 0.5506(4) 0.0566(10) Uani 1 1 d . . .
C16A C 0.3182(4) -0.0632(2) 0.0698(3) 0.0527(9) Uani 1 1 d . . .
O1A O 0.0460(3) 0.2556(2) -0.4164(3) 0.0867(11) Uani 1 1 d . . .
C24B C 0.4995(4) 0.4793(3) 0.6032(4) 0.0743(13) Uani 1 1 d . . .
H24A H 0.5323 0.4774 0.6865 0.080 Uiso 1 1 d R A .
H24B H 0.4922 0.5349 0.5799 0.080 Uiso 1 1 d R . .
C13B C 0.0654(4) 0.5037(3) 0.4623(4) 0.0737(13) Uani 1 1 d . . .
H13B H -0.0140 0.4849 0.4104 0.080 Uiso 1 1 d R . .
C12B C 0.0755(4) 0.5715(3) 0.5320(5) 0.0807(14) Uani 1 1 d . . .
H12B H 0.0041 0.6021 0.5229 0.080 Uiso 1 1 d R . .
C24A C 0.6712(4) -0.0146(3) -0.1099(4) 0.0583(10) Uani 1 1 d . . .
H24C H 0.7565 -0.0173 -0.0592 0.080 Uiso 1 1 d R . .
H24D H 0.6599 -0.0390 -0.1828 0.080 Uiso 1 1 d R . .
C23A C 0.5943(4) -0.0586(3) -0.0581(3) 0.0632(10) Uani 1 1 d . . .
H23A H 0.5095 -0.0475 -0.1036 0.080 Uiso 1 1 d R . .
H23B H 0.6063 -0.1157 -0.0625 0.080 Uiso 1 1 d R . .
C11A C 0.7478(4) 0.1437(3) -0.3389(4) 0.0651(11) Uani 1 1 d . . .
H11B H 0.8127 0.1349 -0.3641 0.080 Uiso 1 1 d R . .
C25B C -0.0903(5) 0.1219(3) 0.1129(5) 0.097(2) Uani 1 1 d . . .
H25A H -0.1343 0.1123 0.0312 0.080 Uiso 1 1 d R . .
H25B H -0.0209 0.0865 0.1430 0.080 Uiso 1 1 d R . .
H25C H -0.1430 0.1119 0.1523 0.080 Uiso 1 1 d R . .
C1A C 0.1616(4) 0.2733(3) -0.3283(4) 0.0668(11) Uani 1 1 d . . .
H1AA H 0.1868 0.3267 -0.3391 0.080 Uiso 1 1 d R . .
C25A C -0.0456(5) 0.3122(4) -0.4233(6) 0.115(3) Uani 1 1 d . . .
H25D H -0.1212 0.2972 -0.4858 0.080 Uiso 1 1 d R . .
H25E H -0.0552 0.3104 -0.3512 0.080 Uiso 1 1 d R . .
H25F H -0.0235 0.3659 -0.4362 0.080 Uiso 1 1 d R . .

loop_
_atom_site_aniso_label
_atom_site_aniso_U_11
_atom_site_aniso_U_22
_atom_site_aniso_U_33
_atom_site_aniso_U_23
_atom_site_aniso_U_13
_atom_site_aniso_U_12
O4B 0.0368(12) 0.0500(14) 0.0534(13) 0.0049(11) 0.0248(10) 0.0016(10)
O5B 0.0469(14) 0.0547(15) 0.0628(15) 0.0042(13) 0.0309(11) -0.0058(12)
O4A 0.0534(14) 0.0453(14) 0.0496(13) 0.0032(11) 0.0225(11) 0.0016(11)
O3A 0.0489(14) 0.0472(14) 0.0593(15) -0.0048(12) 0.0247(11) 0.0013(12)
O6B 0.0485(14) 0.0505(15) 0.0752(17) 0.0014(13) 0.0321(12) -0.0001(12)
O6A 0.0672(17) 0.0585(17) 0.0724(17) 0.0099(14) 0.0399(14) 0.0131(14)
O7A 0.0576(16) 0.0576(17) 0.0755(18) 0.0177(14) 0.0286(14) 0.0104(13)
C5B 0.0389(18) 0.052(2) 0.053(2) 0.0003(16) 0.0241(15) -0.0046(16)
O8A 0.0785(19) 0.0629(17) 0.0628(16) 0.0102(14) 0.0407(14) 0.0205(15)
O3B 0.0466(13) 0.0469(14) 0.0684(16) -0.0072(12) 0.0317(12) -0.0088(11)
O7B 0.088(2) 0.0587(17) 0.0716(18) -0.0141(14) 0.0525(17) -0.0196(15)
O1B 0.0432(14) 0.080(2) 0.0699(18) -0.0259(16) 0.0182(13) -0.0115(14)
C16B 0.0413(19) 0.056(2) 0.0483(19) 0.0058(17) 0.0213(15) 0.0059(17)
O2A 0.0616(17) 0.0465(16) 0.099(2) 0.0108(15) 0.0373(16) 0.0065(13)
O2B 0.0585(16) 0.0711(19) 0.0738(17) -0.0269(15) 0.0432(14) -0.0260(14)
O5A 0.0774(19) 0.0534(17) 0.0762(18) 0.0148(14) 0.0389(15) 0.0202(15)
C20B 0.0383(18) 0.068(3) 0.052(2) -0.0059(18) 0.0172(15) 0.0040(17)
C14B 0.0357(18) 0.052(2) 0.0520(19) 0.0047(17) 0.0186(15) 0.0034(16)
C15B 0.0352(17) 0.059(2) 0.0467(19) 0.0075(17) 0.0164(14) 0.0077(16)
C3B 0.0360(17) 0.054(2) 0.0453(18) 0.0027(16) 0.0179(14) -0.0019(15)
C14A 0.054(2) 0.047(2) 0.0481(19) 0.0028(16) 0.0210(16) 0.0019(17)
C4A 0.047(2) 0.0452(19) 0.0464(18) 0.0067(16) 0.0179(15) 0.0039(16)
C9A 0.056(2) 0.060(2) 0.0485(19) -0.0028(18) 0.0251(17) -0.0013(19)
C18B 0.0388(19) 0.080(3) 0.053(2) 0.008(2) 0.0223(16) 0.0098(19)
C4B 0.0344(16) 0.053(2) 0.0420(17) 0.0023(16) 0.0198(13) -0.0010(15)
C7A 0.053(2) 0.050(2) 0.055(2) -0.0005(18) 0.0237(17) 0.0018(17)
C13A 0.057(2) 0.062(2) 0.050(2) 0.0030(19) 0.0172(17) -0.0070(19)
C17B 0.0413(19) 0.065(3) 0.060(2) 0.0088(19) 0.0239(16) 0.0024(18)
C2B 0.0370(17) 0.057(2) 0.053(2) -0.0013(17) 0.0208(15) -0.0033(16)
C12A 0.062(2) 0.076(3) 0.055(2) 0.001(2) 0.029(2) -0.011(2)
C8A 0.049(2) 0.051(2) 0.0473(19) -0.0085(17) 0.0179(16) -0.0057(17)
C22A 0.054(2) 0.067(3) 0.053(2) -0.001(2) 0.0147(17) 0.004(2)
C18A 0.091(3) 0.063(3) 0.063(3) 0.010(2) 0.031(2) -0.014(3)
C10A 0.060(2) 0.062(3) 0.061(2) -0.007(2) 0.0277(19) 0.006(2)
C21A 0.065(2) 0.061(3) 0.059(2) 0.008(2) 0.0232(19) 0.015(2)
C6B 0.053(2) 0.056(2) 0.079(3) 0.010(2) 0.0361(19) -0.0007(18)
C17A 0.080(3) 0.054(2) 0.060(2) 0.0111(19) 0.029(2) 0.004(2)
C15A 0.057(2) 0.050(2) 0.0443(18) -0.0007(16) 0.0191(16) -0.0048(18)
C2A 0.058(2) 0.054(2) 0.059(2) 0.0109(19) 0.0245(18) 0.0045(19)
C3A 0.048(2) 0.048(2) 0.0469(19) -0.0011(16) 0.0162(15) 0.0022(16)
C5A 0.061(2) 0.052(2) 0.061(2) 0.0160(18) 0.0271(19) 0.0134(19)
C21B 0.075(3) 0.054(2) 0.064(2) -0.004(2) 0.036(2) -0.013(2)
C22B 0.074(4) 0.056(3) 0.053(3) 0.009(3) 0.028(3) 0.008(3)
C23B 0.042(3) 0.056(3) 0.049(3) 0.006(2) 0.012(2) 0.002(2)
C8B 0.060(2) 0.057(2) 0.068(2) -0.014(2) 0.0372(19) -0.0090(19)
C20A 0.060(2) 0.066(3) 0.060(2) 0.002(2) 0.0215(18) -0.011(2)
C10B 0.061(2) 0.066(3) 0.058(2) -0.011(2) 0.0229(19) -0.006(2)
C1B 0.0379(18) 0.058(2) 0.058(2) -0.0088(18) 0.0258(16) -0.0083(16)
C19A 0.078(3) 0.071(3) 0.074(3) 0.002(2) 0.033(2) -0.023(3)
C19B 0.0398(19) 0.086(3) 0.051(2) -0.008(2) 0.0202(16) 0.006(2)
O8B 0.0568(17) 0.0647(19) 0.113(3) -0.0212(19) 0.0309(16) -0.0002(15)
C6A 0.080(3) 0.058(3) 0.079(3) 0.011(2) 0.048(2) 0.019(2)
C11B 0.073(3) 0.075(3) 0.076(3) -0.022(3) 0.035(2) -0.002(3)
C7B 0.059(2) 0.054(2) 0.062(2) -0.0081(19) 0.0311(19) -0.0108(19)
C9B 0.055(2) 0.053(2) 0.066(2) -0.002(2) 0.0299(19) 0.0009(19)
C16A 0.062(2) 0.048(2) 0.0494(19) 0.0050(17) 0.0240(17) -0.0025(18)
O1A 0.069(2) 0.103(3) 0.078(2) 0.035(2) 0.0189(16) 0.0293(19)
C24B 0.058(3) 0.093(4) 0.074(3) -0.003(3) 0.029(2) -0.004(2)
C13B 0.050(2) 0.088(3) 0.083(3) -0.027(3) 0.026(2) -0.006(2)
C12B 0.066(3) 0.086(3) 0.091(3) -0.025(3) 0.032(2) 0.014(3)
C24A 0.058(2) 0.057(2) 0.059(2) -0.0030(19) 0.0228(18) 0.0040(19)
C23A 0.069(3) 0.061(3) 0.058(2) -0.008(2) 0.0241(19) -0.008(2)
C11A 0.064(3) 0.080(3) 0.060(2) -0.008(2) 0.034(2) -0.008(2)
C25B 0.061(3) 0.097(4) 0.132(5) -0.062(4) 0.039(3) -0.030(3)
C1A 0.069(3) 0.062(3) 0.073(3) 0.025(2) 0.032(2) 0.021(2)
C25A 0.080(4) 0.129(6) 0.139(5) 0.074(5) 0.048(4) 0.053(4)

loop_
_atom_type_symbol
_atom_type_description
_atom_type_scat_dispersion_real
_atom_type_scat_dispersion_imag
_atom_type_scat_source
C C 0.0181 0.0091 'International Tables Vol C Tables 4.2.6.8 and 6.1.1.4'
H H 0.0000 0.0000 'International Tables Vol C Tables 4.2.6.8 and 6.1.1.4'
O O 0.0492 0.0322 'International Tables Vol C Tables 4.2.6.8 and 6.1.1.4'

loop_
_geom_angle_atom_site_label_1
_geom_angle_atom_site_label_2
_geom_angle_atom_site_label_3
_geom_angle
C14B O4B C4B 109.6(3)
C1B O5B C5B 110.9(3)
C14A O4A C4A 108.0(3)
C7A O3A C3A 105.4(3)
C14B O6B C6B 111.1(3)
C14A O6A C6A 111.1(3)
C16A O7A C21A 119.2(3)
O5B C5B C6B 110.4(3)
O5B C5B C4B 107.4(3)
C6B C5B C4B 109.2(3)
C9A O8A C24A 118.0(3)
C3B O3B C7B 103.3(3)
C16B O7B C21B 118.8(3)
C1B O1B C25B 113.7(4)
O7B C16B C17B 123.2(4)
O7B C16B C15B 115.4(3)
C17B C16B C15B 121.4(4)
C2A O2A C7A 107.6(3)
C7B O2B C2B 109.2(3)
C1A O5A C5A 111.9(3)
C19B C20B C15B 120.9(4)
O4B C14B O6B 110.1(3)
O4B C14B C15B 108.5(3)
O6B C14B C15B 109.4(3)
C16B C15B C20B 118.4(3)
C16B C15B C14B 119.1(3)
C20B C15B C14B 122.5(4)
O3B C3B C4B 111.0(3)
O3B C3B C2B 102.1(3)
C4B C3B C2B 113.5(3)
O6A C14A O4A 110.2(3)
O6A C14A C15A 109.0(3)
O4A C14A C15A 110.2(3)
O4A C4A C5A 109.6(3)
O4A C4A C3A 110.6(3)
C5A C4A C3A 111.2(3)
O8A C9A C10A 123.6(4)
O8A C9A C8A 115.5(3)
C10A C9A C8A 120.9(4)
C19B C18B C17B 120.7(4)
O4B C4B C3B 110.6(3)
O4B C4B C5B 108.7(3)
C3B C4B C5B 111.8(3)
O3A C7A O2A 106.4(3)
O3A C7A C8A 109.8(3)
O2A C7A C8A 113.3(3)
C12A C13A C8A 120.9(4)
C16B C17B C18B 118.8(4)
O2B C2B C1B 111.3(3)
O2B C2B C3B 103.5(3)
C1B C2B C3B 116.6(3)
C13A C12A C11A 119.9(4)
C9A C8A C13A 118.5(4)
C9A C8A C7A 119.0(3)
C13A C8A C7A 122.5(4)
C21A C22A C23A 111.8(3)
C17A C18A C19A 121.2(4)
C9A C10A C11A 119.3(4)
O7A C21A C22A 107.6(3)
O6B C6B C5B 109.4(3)
C18A C17A C16A 119.4(4)
C16A C15A C20A 119.9(4)
C16A C15A C14A 119.4(3)
C20A C15A C14A 120.6(4)
O2A C2A C3A 103.4(3)
O2A C2A C1A 109.7(4)
C3A C2A C1A 116.7(3)
O3A C3A C4A 112.6(3)
O3A C3A C2A 101.4(3)
C4A C3A C2A 111.7(3)
O5A C5A C4A 108.6(3)
O5A C5A C6A 108.1(3)
C4A C5A C6A 109.7(3)
O7B C21B C22C 109.6(8)
O7B C21B C22B 106.6(4)
C22C C21B C22B 38.6(7)
C23B C22B C21B 114.3(5)
C24B C23B C22B 110.6(5)
C21B C22C C23C 103.9(14)
C22C C23C C24B 110.3(17)
C13B C8B C9B 119.9(4)
C13B C8B C7B 123.7(4)
C9B C8B C7B 116.4(4)
C19A C20A C15A 119.8(4)
C11B C10B C9B 119.1(4)
O1B C1B O5B 111.6(3)
O1B C1B C2B 105.4(3)
O5B C1B C2B 113.4(3)
C18A C19A C20A 119.9(4)
C18B C19B C20B 119.8(4)
C9B O8B C24B 119.8(4)
O6A C6A C5A 108.6(3)
C12B C11B C10B 121.4(4)
O2B C7B O3B 103.8(3)
O2B C7B C8B 113.6(3)
O3B C7B C8B 110.4(3)
O8B C9B C8B 116.3(4)
O8B C9B C10B 123.4(4)
C8B C9B C10B 120.3(4)
O7A C16A C15A 116.7(3)
O7A C16A C17A 123.6(4)
C15A C16A C17A 119.7(4)
C1A O1A C25A 113.5(5)
O8B C24B C23B 112.2(4)
O8B C24B C23C 86.6(9)
C23B C24B C23C 36.1(9)
C8B C13B C12B 119.6(4)
C11B C12B C13B 119.7(4)
O8A C24A C23A 107.9(3)
C24A C23A C22A 115.7(4)
C12A C11A C10A 120.4(4)
O1A C1A O5A 111.1(4)
O1A C1A C2A 104.6(4)
O5A C1A C2A 113.2(3)

loop_
_geom_bond_atom_site_label_1
_geom_bond_atom_site_label_2
_geom_bond_distance
O4B C14B 1.419(4)
O4B C4B 1.430(4)
O5B C1B 1.406(4)
O5B C5B 1.430(4)
O4A C14A 1.427(4)
O4A C4A 1.433(4)
O3A C7A 1.408(5)
O3A C3A 1.427(4)
O6B C14B 1.424(5)
O6B C6B 1.438(5)
O6A C14A 1.409(5)
O6A C6A 1.439(5)
O7A C16A 1.360(5)
O7A C21A 1.426(5)
C5B C6B 1.486(5)
C5B C4B 1.516(5)
O8A C9A 1.377(5)
O8A C24A 1.425(5)
O3B C3B 1.431(4)
O3B C7B 1.443(4)
O7B C16B 1.373(5)
O7B C21B 1.415(5)
O1B C1B 1.400(5)
O1B C25B 1.427(6)
C16B C17B 1.386(5)
C16B C15B 1.388(5)
O2A C2A 1.433(5)
O2A C7A 1.436(5)
O2B C7B 1.404(5)
O2B C2B 1.425(4)
O5A C1A 1.427(5)
O5A C5A 1.435(5)
C20B C19B 1.383(5)
C20B C15B 1.390(5)
C14B C15B 1.490(5)
C3B C4B 1.508(5)
C3B C2B 1.544(5)
C14A C15A 1.507(5)
C4A C5A 1.499(5)
C4A C3A 1.509(5)
C9A C10A 1.385(6)
C9A C8A 1.391(6)
C18B C19B 1.374(6)
C18B C17B 1.393(6)
C7A C8A 1.490(5)
C13A C12A 1.373(6)
C13A C8A 1.400(5)
C2B C1B 1.510(6)
C12A C11A 1.382(7)
C22A C21A 1.512(6)
C22A C23A 1.514(6)
C18A C17A 1.374(7)
C18A C19A 1.377(7)
C10A C11A 1.390(6)
C17A C16A 1.404(6)
C15A C16A 1.391(5)
C15A C20A 1.394(6)
C2A C3A 1.510(5)
C2A C1A 1.521(6)
C5A C6A 1.505(6)
C21B C22C 1.482(16)
C21B C22B 1.548(7)
C22B C23B 1.512(8)
C23B C24B 1.484(7)
C22C C23C 1.52(3)
C23C C24B 1.66(2)
C8B C13B 1.374(6)
C8B C9B 1.384(6)
C8B C7B 1.499(5)
C20A C19A 1.390(6)
C10B C11B 1.367(6)
C10B C9B 1.393(6)
O8B C9B 1.362(5)
O8B C24B 1.423(5)
C11B C12B 1.365(7)
O1A C1A 1.410(6)
O1A C25A 1.417(6)
C13B C12B 1.400(7)
C24A C23A 1.512(6)

loop_
_geom_torsion_atom_site_label_1
_geom_torsion_atom_site_label_2
_geom_torsion_atom_site_label_3
_geom_torsion_atom_site_label_4
_geom_torsion
C1B O5B C5B C6B -169.5(3)
C1B O5B C5B C4B 71.5(3)
C21B O7B C16B C17B 23.8(6)
C21B O7B C16B C15B -156.3(4)
C4B O4B C14B O6B 63.8(3)
C4B O4B C14B C15B -176.5(3)
C6B O6B C14B O4B -62.0(4)
C6B O6B C14B C15B 178.9(3)
O7B C16B C15B C20B -177.6(3)
C17B C16B C15B C20B 2.4(5)
O7B C16B C15B C14B 3.9(5)
C17B C16B C15B C14B -176.2(3)
C19B C20B C15B C16B -2.3(6)
C19B C20B C15B C14B 176.3(4)
O4B C14B C15B C16B 76.3(4)
O6B C14B C15B C16B -163.5(3)
O4B C14B C15B C20B -102.2(4)
O6B C14B C15B C20B 18.0(5)
C7B O3B C3B C4B -82.2(3)
C7B O3B C3B C2B 39.0(3)
C6A O6A C14A O4A -64.5(4)
C6A O6A C14A C15A 174.5(3)
C4A O4A C14A O6A 65.3(4)
C4A O4A C14A C15A -174.4(3)
C14A O4A C4A C5A -61.1(4)
C14A O4A C4A C3A 175.9(3)
C24A O8A C9A C10A -34.7(6)
C24A O8A C9A C8A 144.9(4)
C14B O4B C4B C3B 175.8(3)
C14B O4B C4B C5B -61.1(3)
O3B C3B C4B O4B -86.2(3)
C2B C3B C4B O4B 159.5(3)
O3B C3B C4B C5B 152.5(3)
C2B C3B C4B C5B 38.2(4)
O5B C5B C4B O4B 176.8(3)
C6B C5B C4B O4B 57.0(4)
O5B C5B C4B C3B -60.8(3)
C6B C5B C4B C3B 179.4(3)
C3A O3A C7A O2A -30.6(4)
C3A O3A C7A C8A -153.6(3)
C2A O2A C7A O3A 7.7(4)
C2A O2A C7A C8A 128.4(3)
O7B C16B C17B C18B 179.2(4)
C15B C16B C17B C18B -0.7(6)
C19B C18B C17B C16B -1.1(6)
C7B O2B C2B C1B 122.1(3)
C7B O2B C2B C3B -3.8(4)
O3B C3B C2B O2B -22.0(4)
C4B C3B C2B O2B 97.5(3)
O3B C3B C2B C1B -144.5(3)
C4B C3B C2B C1B -25.0(5)
C8A C13A C12A C11A -0.4(6)
O8A C9A C8A C13A 178.4(3)
C10A C9A C8A C13A -2.0(6)
O8A C9A C8A C7A -2.4(5)
C10A C9A C8A C7A 177.3(4)
C12A C13A C8A C9A 1.7(6)
C12A C13A C8A C7A -177.5(4)
O3A C7A C8A C9A -71.4(4)
O2A C7A C8A C9A 169.8(3)
O3A C7A C8A C13A 107.8(4)
O2A C7A C8A C13A -11.0(5)
O8A C9A C10A C11A -179.4(4)
C8A C9A C10A C11A 1.0(6)
C16A O7A C21A C22A 170.3(3)
C23A C22A C21A O7A -77.7(5)
C14B O6B C6B C5B 57.6(4)
O5B C5B C6B O6B -172.7(3)
C4B C5B C6B O6B -54.8(4)
C19A C18A C17A C16A -0.1(7)
O6A C14A C15A C16A -161.4(3)
O4A C14A C15A C16A 77.6(4)
O6A C14A C15A C20A 14.2(5)
O4A C14A C15A C20A -106.8(4)
C7A O2A C2A C3A 16.6(4)
C7A O2A C2A C1A 141.7(3)
C7A O3A C3A C4A -79.6(4)
C7A O3A C3A C2A 39.9(3)
O4A C4A C3A O3A -77.7(4)
C5A C4A C3A O3A 160.3(3)
O4A C4A C3A C2A 169.0(3)
C5A C4A C3A C2A 47.0(4)
O2A C2A C3A O3A -34.3(4)
C1A C2A C3A O3A -154.8(3)
O2A C2A C3A C4A 85.9(4)
C1A C2A C3A C4A -34.6(5)
C1A O5A C5A C4A 66.3(4)
C1A O5A C5A C6A -174.7(3)
O4A C4A C5A O5A 174.3(3)
C3A C4A C5A O5A -63.1(4)
O4A C4A C5A C6A 56.3(4)
C3A C4A C5A C6A 179.0(4)
C16B O7B C21B C22C -169.0(8)
C16B O7B C21B C22B 150.4(4)
O7B C21B C22B C23B 67.6(6)
C22C C21B C22B C23B -33.2(11)
C21B C22B C23B C24B -176.8(5)
O7B C21B C22C C23C -61.3(16)
C22B C21B C22C C23C 31.0(12)
C21B C22C C23C C24B -176.3(13)
C16A C15A C20A C19A 0.7(6)
C14A C15A C20A C19A -174.9(4)
C25B O1B C1B O5B 60.2(4)
C25B O1B C1B C2B -176.3(3)
C5B O5B C1B O1B 61.0(4)
C5B O5B C1B C2B -57.9(4)
O2B C2B C1B O1B 153.2(3)
C3B C2B C1B O1B -88.4(4)
O2B C2B C1B O5B -84.4(4)
C3B C2B C1B O5B 33.9(4)
C17A C18A C19A C20A -1.1(7)
C15A C20A C19A C18A 0.9(7)
C17B C18B C19B C20B 1.3(6)
C15B C20B C19B C18B 0.5(6)
C14A O6A C6A C5A 57.6(5)
O5A C5A C6A O6A -171.5(3)
C4A C5A C6A O6A -53.3(5)
C9B C10B C11B C12B 1.4(8)
C2B O2B C7B O3B 28.2(4)
C2B O2B C7B C8B 148.1(3)
C3B O3B C7B O2B -42.5(4)
C3B O3B C7B C8B -164.6(3)
C13B C8B C7B O2B -15.8(6)
C9B C8B C7B O2B 162.7(4)
C13B C8B C7B O3B 100.3(5)
C9B C8B C7B O3B -81.2(5)
C24B O8B C9B C8B 160.2(4)
C24B O8B C9B C10B -20.6(6)
C13B C8B C9B O8B -179.9(4)
C7B C8B C9B O8B 1.5(6)
C13B C8B C9B C10B 0.8(7)
C7B C8B C9B C10B -177.8(4)
C11B C10B C9B O8B 179.4(4)
C11B C10B C9B C8B -1.3(7)
C21A O7A C16A C15A -178.6(3)
C21A O7A C16A C17A 2.7(6)
C20A C15A C16A O7A 179.4(4)
C14A C15A C16A O7A -5.0(5)
C20A C15A C16A C17A -1.9(6)
C14A C15A C16A C17A 173.7(4)
C18A C17A C16A O7A -179.7(4)
C18A C17A C16A C15A 1.7(6)
C9B O8B C24B C23B -157.5(4)
C9B O8B C24B C23C -131.5(10)
C22B C23B C24B O8B 80.1(6)
C22B C23B C24B C23C 32.2(16)
C22C C23C C24B O8B -168.1(17)
C22C C23C C24B C23B -31.6(12)
C9B C8B C13B C12B -0.4(7)
C7B C8B C13B C12B 178.1(5)
C10B C11B C12B C13B -1.0(9)
C8B C13B C12B C11B 0.5(8)
C9A O8A C24A C23A -151.4(3)
O8A C24A C23A C22A -72.2(5)
C21A C22A C23A C24A 173.9(4)
C13A C12A C11A C10A -0.6(7)
C9A C10A C11A C12A 0.3(7)
C25A O1A C1A O5A 64.1(5)
C25A O1A C1A C2A -173.4(4)
C5A O5A C1A O1A 64.4(4)
C5A O5A C1A C2A -52.9(5)
O2A C2A C1A O1A 159.2(3)
C3A C2A C1A O1A -83.7(4)
O2A C2A C1A O5A -79.7(4)
C3A C2A C1A O5A 37.4(5)
